data_7131604
loop_
_publ_author_name
'Mears, Kristian L.'
'Ruiz, Bronson'
'Nguyen, Gia-Ann'
'Zou, Wenxing'
'Fettinger, James C.'
'Power, Philip P.'

_publ_section_title
;
 Disproportionation of
 Sn(II){CH(SiMe<sub>3</sub>)<sub>2</sub>}<sub>2</sub> to
 &#x2d9;Sn(III){CH(SiMe<sub>3</sub>)<sub>2</sub>}<sub>3</sub> and
 &#x2d9;Sn(I){CH(SiMe<sub>3</sub>)<sub>2</sub>}: characterization of the
 Sn(I) product.
;
_journal_issue 42
_journal_name_full 'Chemical communications (Cambridge, England)'
_journal_page_first 6399
_journal_page_last 6402
_journal_paper_doi 10.1039/d3cc01542d
_journal_volume 59
_journal_year 2023
_chemical_formula_moiety 'C42 H114 Si12 Sn6'
_chemical_formula_sum 'C42 H114 Si12 Sn6'
_chemical_formula_weight 1668.55
_chemical_name_systematic Hexa-((bis-trimethylsilyl)methyl)-hexa-stannane
_chemical_properties_physical Air-sensitive,Moisture-sensitive
_space_group_crystal_system triclinic
_space_group_IT_number 2
_space_group_name_Hall '-P 1'
_space_group_name_H-M_alt 'P -1'
_atom_sites_solution_hydrogens geom
_audit_creation_date 2023-03-27
_audit_creation_method
;
Olex2 1.5
(compiled 2023.03.06 svn.rbb2c1857 for OlexSys, GUI svn.r6748)
;
_audit_update_record
;
2023-03-28 deposited with the CCDC.	2023-05-01 downloaded from the CCDC.
;
_cell_angle_alpha 86.4949(14)
_cell_angle_beta 76.8746(14)
_cell_angle_gamma 72.0005(13)
_cell_formula_units_Z 2
_cell_length_a 13.2745(4)
_cell_length_b 13.7262(3)
_cell_length_c 22.6390(6)
_cell_measurement_reflns_used 9784
_cell_measurement_temperature 90(2)
_cell_measurement_theta_max 27.56
_cell_measurement_theta_min 2.39
_cell_volume 3820.46(18)
_computing_molecular_graphics 'Olex2 1.5 (Dolomanov et al., 2009)'
_computing_publication_material 'Olex2 1.5 (Dolomanov et al., 2009)'
_computing_structure_refinement 'SHELXL-2018/3 (Sheldrick, 2018)'
_diffrn_ambient_temperature 90
_diffrn_measured_fraction_theta_full 1.000
_diffrn_measured_fraction_theta_max 1.000
_diffrn_measurement_device_type 'Bruker APEX-II CCD'
_diffrn_radiation_type MoK\a
_diffrn_radiation_wavelength 0.71073
_diffrn_reflns_av_R_equivalents 0.0209
_diffrn_reflns_av_unetI/netI 0.0340
_diffrn_reflns_Laue_measured_fraction_full 1.000
_diffrn_reflns_Laue_measured_fraction_max 1.000
_diffrn_reflns_limit_h_max 17
_diffrn_reflns_limit_h_min -17
_diffrn_reflns_limit_k_max 17
_diffrn_reflns_limit_k_min -17
_diffrn_reflns_limit_l_max 28
_diffrn_reflns_limit_l_min -29
_diffrn_reflns_number 30190
_diffrn_reflns_point_group_measured_fraction_full 1.000
_diffrn_reflns_point_group_measured_fraction_max 1.000
_diffrn_reflns_theta_full 25.242
_diffrn_reflns_theta_max 27.523
_diffrn_reflns_theta_min 1.653
_exptl_absorpt_coefficient_mu 2.143
_exptl_absorpt_correction_T_max 0.821
_exptl_absorpt_correction_T_min 0.468
_exptl_absorpt_correction_type multi-scan
_exptl_absorpt_process_details 'SADABS-2016/2 - Bruker AXS area detector scaling and absorption correction'
_exptl_crystal_colour 'clear pinkish orange'
_exptl_crystal_colour_lustre clear
_exptl_crystal_colour_modifier pinkish
_exptl_crystal_colour_primary orange
_exptl_crystal_density_diffrn 1.450
_exptl_crystal_description block
_exptl_crystal_F_000 1668
_exptl_crystal_preparation 'A mixture of stannylene Sn(CH(SiMe3)2)2 and MgBDI(Dip) in toluene'
_exptl_crystal_recrystallization_method 'Grown from a saturated toluene solution at minus 30 degC overnight'
_exptl_crystal_size_max 0.418
_exptl_crystal_size_mid 0.16
_exptl_crystal_size_min 0.096
_refine_diff_density_max 1.706
_refine_diff_density_min -1.294
_refine_diff_density_rms 0.104
_refine_ls_extinction_method none
_refine_ls_goodness_of_fit_ref 1.034
_refine_ls_hydrogen_treatment constr
_refine_ls_matrix_type full
_refine_ls_number_parameters 672
_refine_ls_number_reflns 17603
_refine_ls_number_restraints 112
_refine_ls_restrained_S_all 1.042
_refine_ls_R_factor_all 0.0411
_refine_ls_R_factor_gt 0.0314
_refine_ls_shift/su_max 0.003
_refine_ls_shift/su_mean 0.000
_refine_ls_structure_factor_coef Fsqd
_refine_ls_weighting_details 'w=1/[\s^2^(Fo^2^)+(0.0284P)^2^+5.4771P] where P=(Fo^2^+2Fc^2^)/3'
_refine_ls_weighting_scheme calc
_refine_ls_wR_factor_gt 0.0697
_refine_ls_wR_factor_ref 0.0739
_reflns_Friedel_coverage 0.000
_reflns_number_gt 14741
_reflns_number_total 17603
_reflns_threshold_expression 'I > 2\s(I)'
_cod_data_source_file d3cc01542d2.cif
_cod_data_source_block KLM88FMI
_cod_depositor_comments 'Adding full bibliography for 7131604.cif.'
_cod_database_code 7131604
_shelx_shelxl_version_number 2018/3
_shelx_space_group_comment
;
The symmetry employed for this shelxl refinement is uniquely defined
by the following loop, which should always be used as a source of
symmetry information in preference to the above space-group names.
They are only intended as comments.
;
_shelx_estimated_absorpt_t_max 0.821
_shelx_estimated_absorpt_t_min 0.468
_olex2_refinement_description
;
1. Restrained distances
 Sn2-C8 = Sn2-C8B
 2.205 with sigma of 0.01
 Si3-C8 = Si3B-C8B = Si4-C8 = Si4B-C8B
 1.87 with sigma of 0.005
 C9-C10 = C10-C11 = C11-C9 = C9B-C10B = C10B-C11B = C11B-C9B
 3.05 with sigma of 0.01
 Si3-Si4 = Si3B-Si4B
 3.2 with sigma of 0.01
 C12-C13 = C13-C14 = C14-C12 = C12B-C13B = C13B-C14B = C14B-C12B
 3.05 with sigma of 0.01
 Si4-C12 = Si4-C13 = Si4-C14 = Si4B-C12B = Si4B-C13B = Si4B-C14B
 1.87 with sigma of 0.01
 Si1-C2 \\sim Si1B-C2B \\sim Si1-C3 \\sim Si1B-C3B \\sim Si1-C4 \\sim Si1B-C4B
 with sigma of 0.01
 C1-Si1 \\sim C1B-Si1B
 with sigma of 0.01
 Sn1-C1 \\sim Sn1-C1B
 with sigma of 0.01
 C8-Si3 \\sim C8-Si4 \\sim C8B-Si3B \\sim C8B-Si4B
 with sigma of 0.01
 Si3-C9 \\sim Si3-C10 \\sim Si3-C11 \\sim Si3B-C9B \\sim Si3B-C10B \\sim
Si3B-C11B
 with sigma of 0.01
2. Uiso/Uaniso restraints and constraints
C1 \\sim C1B: within 2A with sigma of 0.003 and sigma for terminal atoms of
0.006 within 2A
C2 \\sim C2B: within 2A with sigma of 0.003 and sigma for terminal atoms of
0.006 within 2A
C3 \\sim C3B: within 2A with sigma of 0.003 and sigma for terminal atoms of
0.006 within 2A
C4 \\sim C4B: within 2A with sigma of 0.003 and sigma for terminal atoms of
0.006 within 2A
C8 \\sim C8B: within 2A with sigma of 0.003 and sigma for terminal atoms of
0.006 within 2A
C9 \\sim C9B: within 2A with sigma of 0.003 and sigma for terminal atoms of
0.006 within 2A
Si3 \\sim Si3B: within 2A with sigma of 0.003 and sigma for terminal atoms of
0.006 within 2A
C10 \\sim C10B: within 2A with sigma of 0.003 and sigma for terminal atoms of
0.006 within 2A
C11 \\sim C11B: within 2A with sigma of 0.003 and sigma for terminal atoms of
0.006 within 2A
Uanis(C12) = Uanis(C12B)
Uanis(C13) = Uanis(C13B)
Uanis(C14) = Uanis(C14B)
Uanis(Si4) = Uanis(Si4B)
3. Others
 Fixed Sof: Si1(0.64) Si1B(0.36) Si3(0.71) Si4(0.71) Si3B(0.29) Si4B(0.29)
 C1(0.64) H1(0.64) C2(0.64) H2A(0.64) H2B(0.64) H2C(0.64) C3(0.64) H3A(0.64)
 H3B(0.64) H3C(0.64) C4(0.64) H4A(0.64) H4B(0.64) H4C(0.64) C1B(0.36) H1B(0.36)
 C2B(0.36) H2B1(0.36) H2B2(0.36) H2B3(0.36) C3B(0.36) H3B1(0.36) H3B2(0.36)
 H3B3(0.36) C4B(0.36) H4B1(0.36) H4B2(0.36) H4B3(0.36) C8(0.71) H8(0.71)
 C9(0.71) H9A(0.71) H9B(0.71) H9C(0.71) C10(0.71) H10A(0.71) H10B(0.71)
 H10C(0.71) C11(0.71) H11A(0.71) H11B(0.71) H11C(0.71) C12(0.71) H12A(0.71)
 H12B(0.71) H12C(0.71) C13(0.71) H13A(0.71) H13B(0.71) H13C(0.71) C14(0.71)
 H14A(0.71) H14B(0.71) H14C(0.71) C8B(0.29) H8B(0.29) C9B(0.29) H9B1(0.29)
 H9B2(0.29) H9B3(0.29) C10B(0.29) H10D(0.29) H10E(0.29) H10F(0.29) C11B(0.29)
 H11D(0.29) H11E(0.29) H11F(0.29) C12B(0.29) H12D(0.29) H12E(0.29) H12F(0.29)
 C13B(0.29) H13D(0.29) H13E(0.29) H13F(0.29) C14B(0.29) H14D(0.29) H14E(0.29)
 H14F(0.29)
4.a Ternary CH refined with riding coordinates:
 C1(H1), C1B(H1B), C8(H8), C8B(H8B), C15(H15), C22(H22), C29(H29), C36(H36)
4.b Me refined with riding coordinates:
 C2(H2A,H2B,H2C), C4(H4A,H4B,H4C), C2B(H2B1,H2B2,H2B3), C4B(H4B1,H4B2,H4B3),
 C9(H9A,H9B,H9C), C10(H10A,H10B,H10C), C11(H11A,H11B,H11C), C12(H12A,H12B,H12C),
  C13(H13A,H13B,H13C), C14(H14A,H14B,H14C), C9B(H9B1,H9B2,H9B3), C10B(H10D,H10E,
 H10F), C11B(H11D,H11E,H11F), C12B(H12D,H12E,H12F), C13B(H13D,H13E,H13F),
 C14B(H14D,H14E,H14F)
4.c Idealised Me refined as rotating group:
 C3(H3A,H3B,H3C), C3B(H3B1,H3B2,H3B3), C5(H5A,H5B,H5C), C6(H6A,H6B,H6C),
 C7(H7A,H7B,H7C), C16(H16A,H16B,H16C), C17(H17A,H17B,H17C), C18(H18A,H18B,H18C),
  C19(H19A,H19B,H19C), C20(H20A,H20B,H20C), C21(H21A,H21B,H21C), C23(H23A,H23B,
 H23C), C24(H24A,H24B,H24C), C25(H25A,H25B,H25C), C26(H26A,H26B,H26C), C27(H27A,
 H27B,H27C), C28(H28A,H28B,H28C), C30(H30A,H30B,H30C), C31(H31A,H31B,H31C),
 C32(H32A,H32B,H32C), C33(H33A,H33B,H33C), C34(H34A,H34B,H34C), C35(H35A,H35B,
 H35C), C37(H37A,H37B,H37C), C38(H38A,H38B,H38C), C39(H39A,H39B,H39C), C40(H40A,
 H40B,H40C), C41(H41A,H41B,H41C), C42(H42A,H42B,H42C)
;
_olex2_exptl_crystal_mounting_method 'mounted on a nylon loop '
_olex2_submission_original_sample_id KLM88
_olex2_submission_special_instructions 'No special instructions were received'

loop_
_space_group_symop_operation_xyz
'x, y, z'
'-x, -y, -z'

loop_
_atom_site_label
_atom_site_type_symbol
_atom_site_fract_x
_atom_site_fract_y
_atom_site_fract_z
_atom_site_U_iso_or_equiv
_atom_site_adp_type
_atom_site_occupancy
_atom_site_site_symmetry_order
_atom_site_calc_flag
_atom_site_refinement_flags_posn
_atom_site_refinement_flags_adp
_atom_site_refinement_flags_occupancy
_atom_site_disorder_assembly
_atom_site_disorder_group
Sn1 Sn 0.75153(2) 0.68242(2) 0.82078(2) 0.02996(6) Uani 1 1 d D . . . .
Sn2 Sn 0.54002(2) 0.70627(2) 0.80630(2) 0.02628(6) Uani 1 1 d D . . . .
Sn3 Sn 0.60856(2) 0.69412(2) 0.67509(2) 0.02000(5) Uani 1 1 d . . . . .
Sn4 Sn 0.81317(2) 0.69628(2) 0.69105(2) 0.02021(5) Uani 1 1 d . . . . .
Sn5 Sn 0.84270(2) 0.49575(2) 0.74627(2) 0.02261(5) Uani 1 1 d . . . . .
Sn6 Sn 0.62481(2) 0.50924(2) 0.74769(2) 0.02048(5) Uani 1 1 d . . . . .
Si1 Si 0.8077(2) 0.68704(19) 0.95907(10) 0.0408(5) Uani 0.64 1 d D . P A 1
Si1B Si 0.7517(4) 0.7221(4) 0.96327(19) 0.0461(11) Uani 0.36 1 d D . P B 2
Si2 Si 0.87866(12) 0.83878(10) 0.85634(6) 0.0466(3) Uani 1 1 d . . . . .
Si3 Si 0.34708(17) 0.8983(2) 0.89779(16) 0.0405(6) Uani 0.71 1 d D U P C 1
Si4 Si 0.3215(3) 0.6714(3) 0.9084(2) 0.0397(6) Uani 0.71 1 d D . P C 1
Si3B Si 0.3888(5) 0.8928(6) 0.8987(4) 0.0510(16) Uani 0.29 1 d D U P D 2
Si4B Si 0.3397(10) 0.6746(8) 0.9027(6) 0.0397(6) Uani 0.29 1 d D . P D 2
Si5 Si 0.39199(8) 0.86378(8) 0.63375(5) 0.0294(2) Uani 1 1 d . . . . .
Si6 Si 0.56064(8) 0.70107(7) 0.53310(4) 0.0260(2) Uani 1 1 d . . . . .
Si7 Si 0.84082(8) 0.89665(7) 0.60188(4) 0.0279(2) Uani 1 1 d . . . . .
Si8 Si 1.04410(8) 0.68969(8) 0.59054(4) 0.0260(2) Uani 1 1 d . . . . .
Si9 Si 1.05016(8) 0.33980(8) 0.80524(4) 0.0272(2) Uani 1 1 d . . . . .
Si10 Si 1.02611(8) 0.28548(8) 0.67300(5) 0.0315(2) Uani 1 1 d . . . . .
Si11 Si 0.62757(9) 0.28228(8) 0.81118(5) 0.0306(2) Uani 1 1 d . . . . .
Si12 Si 0.51333(8) 0.34655(8) 0.69659(4) 0.0262(2) Uani 1 1 d . . . . .
C1 C 0.7793(6) 0.7707(4) 0.8920(2) 0.0307(12) Uani 0.64 1 d D U P A 1
H1 H 0.708875 0.825067 0.906846 0.037 Uiso 0.64 1 calc R U P A 1
C2 C 0.7679(9) 0.7695(7) 1.0285(3) 0.069(3) Uani 0.64 1 d D U P A 1
H2A H 0.691516 0.810680 1.034108 0.104 Uiso 0.64 1 calc R U P A 1
H2B H 0.778088 0.726056 1.064028 0.104 Uiso 0.64 1 calc R U P A 1
H2C H 0.813378 0.814990 1.023851 0.104 Uiso 0.64 1 calc R U P A 1
C3 C 0.9523(5) 0.6087(6) 0.9481(3) 0.0554(19) Uani 0.64 1 d D . P A 1
H3A H 0.963810 0.569050 0.984794 0.083 Uiso 0.64 1 calc R U P A 1
H3B H 0.998329 0.653895 0.940209 0.083 Uiso 0.64 1 calc R U P A 1
H3C H 0.971126 0.561935 0.913572 0.083 Uiso 0.64 1 calc R U P A 1
C4 C 0.7255(8) 0.5964(6) 0.9745(8) 0.047(3) Uani 0.64 1 d D U P A 1
H4A H 0.648243 0.634990 0.980583 0.071 Uiso 0.64 1 calc R U P A 1
H4B H 0.746027 0.549266 0.939973 0.071 Uiso 0.64 1 calc R U P A 1
H4C H 0.739022 0.557270 1.011102 0.071 Uiso 0.64 1 calc R U P A 1
C1B C 0.8358(8) 0.7241(9) 0.8855(3) 0.0309(17) Uani 0.36 1 d D U P B 2
H1B H 0.904426 0.666386 0.883680 0.037 Uiso 0.36 1 calc R U P B 2
C2B C 0.8272(16) 0.7138(15) 1.0240(7) 0.076(4) Uani 0.36 1 d D U P B 2
H2B1 H 0.862483 0.767752 1.018452 0.113 Uiso 0.36 1 calc R U P B 2
H2B2 H 0.776598 0.722562 1.063647 0.113 Uiso 0.36 1 calc R U P B 2
H2B3 H 0.882368 0.646658 1.021986 0.113 Uiso 0.36 1 calc R U P B 2
C3B C 0.6367(13) 0.8443(11) 0.9742(7) 0.089(6) Uani 0.36 1 d D . P B 2
H3B1 H 0.664669 0.901835 0.976523 0.133 Uiso 0.36 1 calc R U P B 2
H3B2 H 0.584181 0.840993 1.011883 0.133 Uiso 0.36 1 calc R U P B 2
H3B3 H 0.600996 0.853986 0.939902 0.133 Uiso 0.36 1 calc R U P B 2
C4B C 0.6867(16) 0.6180(12) 0.9763(15) 0.049(4) Uani 0.36 1 d D U P B 2
H4B1 H 0.646032 0.620265 0.944869 0.074 Uiso 0.36 1 calc R U P B 2
H4B2 H 0.742871 0.551547 0.974598 0.074 Uiso 0.36 1 calc R U P B 2
H4B3 H 0.637101 0.627451 1.016258 0.074 Uiso 0.36 1 calc R U P B 2
C5 C 1.0061(5) 0.7621(5) 0.8064(3) 0.0812(19) Uani 1 1 d . . . . .
H5A H 1.051593 0.715117 0.831059 0.122 Uiso 1 1 calc R U . . .
H5B H 1.045153 0.807986 0.784311 0.122 Uiso 1 1 calc R U . . .
H5C H 0.989084 0.722719 0.777445 0.122 Uiso 1 1 calc R U . . .
C6 C 0.8054(6) 0.9380(4) 0.8091(4) 0.099(2) Uani 1 1 d . . . . .
H6A H 0.782990 0.905176 0.779274 0.149 Uiso 1 1 calc R U . . .
H6B H 0.853343 0.976993 0.788073 0.149 Uiso 1 1 calc R U . . .
H6C H 0.741142 0.984345 0.835069 0.149 Uiso 1 1 calc R U . . .
C7 C 0.9133(6) 0.9067(5) 0.9150(3) 0.087(2) Uani 1 1 d . . . . .
H7A H 0.846224 0.948282 0.941315 0.131 Uiso 1 1 calc R U . . .
H7B H 0.955776 0.951073 0.894744 0.131 Uiso 1 1 calc R U . . .
H7C H 0.955845 0.856080 0.939409 0.131 Uiso 1 1 calc R U . . .
C8 C 0.3761(6) 0.7701(4) 0.8641(3) 0.0482(14) Uani 0.71 1 d D U P C 1
H8 H 0.331035 0.787569 0.832848 0.058 Uiso 0.71 1 calc R U P C 1
C9 C 0.4278(5) 0.9782(5) 0.8522(4) 0.0447(17) Uani 0.71 1 d D U P C 1
H9A H 0.408520 1.044570 0.872493 0.067 Uiso 0.71 1 calc R U P C 1
H9B H 0.505400 0.942944 0.848528 0.067 Uiso 0.71 1 calc R U P C 1
H9C H 0.411704 0.988902 0.811715 0.067 Uiso 0.71 1 calc R U P C 1
C10 C 0.3922(9) 0.8747(11) 0.9730(4) 0.099(5) Uani 0.71 1 d D U P C 1
H10A H 0.378562 0.940427 0.992778 0.148 Uiso 0.71 1 calc R U P C 1
H10B H 0.351354 0.834016 0.999303 0.148 Uiso 0.71 1 calc R U P C 1
H10C H 0.469974 0.837373 0.965466 0.148 Uiso 0.71 1 calc R U P C 1
C11 C 0.2011(4) 0.9742(6) 0.9130(5) 0.082(3) Uani 0.71 1 d D U P C 1
H11A H 0.191478 1.040783 0.930648 0.123 Uiso 0.71 1 calc R U P C 1
H11B H 0.176026 0.984792 0.874869 0.123 Uiso 0.71 1 calc R U P C 1
H11C H 0.158724 0.937207 0.941365 0.123 Uiso 0.71 1 calc R U P C 1
C12 C 0.4292(5) 0.6005(5) 0.9494(3) 0.0473(16) Uani 0.71 1 d D . P C 1
H12A H 0.440597 0.648021 0.975993 0.071 Uiso 0.71 1 calc R U P C 1
H12B H 0.406576 0.546361 0.973857 0.071 Uiso 0.71 1 calc R U P C 1
H12C H 0.497065 0.569820 0.919952 0.071 Uiso 0.71 1 calc R U P C 1
C13 C 0.1926(6) 0.7270(10) 0.9676(4) 0.073(2) Uani 0.71 1 d D . P C 1
H13A H 0.205555 0.771514 0.995371 0.109 Uiso 0.71 1 calc R U P C 1
H13B H 0.134900 0.766946 0.947557 0.109 Uiso 0.71 1 calc R U P C 1
H13C H 0.170495 0.671249 0.990464 0.109 Uiso 0.71 1 calc R U P C 1
C14 C 0.2943(5) 0.5887(5) 0.8574(3) 0.0516(16) Uani 0.71 1 d D . P C 1
H14A H 0.265647 0.537153 0.881116 0.077 Uiso 0.71 1 calc R U P C 1
H14B H 0.240828 0.630262 0.835078 0.077 Uiso 0.71 1 calc R U P C 1
H14C H 0.361742 0.554376 0.828569 0.077 Uiso 0.71 1 calc R U P C 1
C8B C 0.3745(9) 0.7842(8) 0.8592(6) 0.046(2) Uani 0.29 1 d D U P D 2
H8B H 0.324389 0.811398 0.831022 0.056 Uiso 0.29 1 calc R U P D 2
C9B C 0.4749(13) 0.9643(14) 0.8479(11) 0.056(4) Uani 0.29 1 d D U P D 2
H9B1 H 0.479711 1.020339 0.870925 0.084 Uiso 0.29 1 calc R U P D 2
H9B2 H 0.547919 0.917391 0.832919 0.084 Uiso 0.29 1 calc R U P D 2
H9B3 H 0.441982 0.992429 0.813528 0.084 Uiso 0.29 1 calc R U P D 2
C10B C 0.447(2) 0.856(3) 0.9689(9) 0.097(6) Uani 0.29 1 d D U P D 2
H10D H 0.452157 0.916922 0.986747 0.146 Uiso 0.29 1 calc R U P D 2
H10E H 0.400174 0.824786 0.998452 0.146 Uiso 0.29 1 calc R U P D 2
H10F H 0.520009 0.806259 0.957600 0.146 Uiso 0.29 1 calc R U P D 2
C11B C 0.2487(9) 0.9852(14) 0.9247(11) 0.087(5) Uani 0.29 1 d D U P D 2
H11D H 0.253406 1.043480 0.945707 0.131 Uiso 0.29 1 calc R U P D 2
H11E H 0.216867 1.009832 0.889458 0.131 Uiso 0.29 1 calc R U P D 2
H11F H 0.202890 0.950487 0.952421 0.131 Uiso 0.29 1 calc R U P D 2
C12B C 0.4268(13) 0.5515(10) 0.9314(7) 0.0473(16) Uani 0.29 1 d D . P D 2
H12D H 0.380329 0.511280 0.952687 0.071 Uiso 0.29 1 calc R U P D 2
H12E H 0.479133 0.511548 0.897000 0.071 Uiso 0.29 1 calc R U P D 2
H12F H 0.465884 0.568147 0.959307 0.071 Uiso 0.29 1 calc R U P D 2
C13B C 0.2155(18) 0.725(3) 0.9645(10) 0.073(2) Uani 0.29 1 d D . P D 2
H13D H 0.196974 0.668066 0.987436 0.109 Uiso 0.29 1 calc R U P D 2
H13E H 0.229907 0.769708 0.991825 0.109 Uiso 0.29 1 calc R U P D 2
H13F H 0.154789 0.764901 0.946572 0.109 Uiso 0.29 1 calc R U P D 2
C14B C 0.2939(13) 0.6347(12) 0.8368(7) 0.0516(16) Uani 0.29 1 d D . P D 2
H14D H 0.269584 0.574290 0.848122 0.077 Uiso 0.29 1 calc R U P D 2
H14E H 0.233867 0.691043 0.827014 0.077 Uiso 0.29 1 calc R U P D 2
H14F H 0.354612 0.618370 0.801382 0.077 Uiso 0.29 1 calc R U P D 2
C15 C 0.5339(3) 0.7805(3) 0.60262(15) 0.0229(7) Uani 1 1 d . . . . .
H15 H 0.575541 0.830426 0.589152 0.028 Uiso 1 1 calc R U . . .
C16 C 0.3081(3) 0.7868(3) 0.6792(2) 0.0437(10) Uani 1 1 d . . . . .
H16A H 0.310113 0.730035 0.654251 0.066 Uiso 1 1 calc R U . . .
H16B H 0.232976 0.830535 0.692172 0.066 Uiso 1 1 calc R U . . .
H16C H 0.337294 0.759467 0.714893 0.066 Uiso 1 1 calc R U . . .
C17 C 0.3960(4) 0.9660(3) 0.6828(2) 0.0465(11) Uani 1 1 d . . . . .
H17A H 0.437131 0.934764 0.713640 0.070 Uiso 1 1 calc R U . . .
H17B H 0.321785 1.004748 0.702769 0.070 Uiso 1 1 calc R U . . .
H17C H 0.431155 1.012335 0.657905 0.070 Uiso 1 1 calc R U . . .
C18 C 0.3245(3) 0.9292(3) 0.5712(2) 0.0451(11) Uani 1 1 d . . . . .
H18A H 0.367525 0.970440 0.547238 0.068 Uiso 1 1 calc R U . . .
H18B H 0.251519 0.973803 0.588760 0.068 Uiso 1 1 calc R U . . .
H18C H 0.319448 0.877579 0.544903 0.068 Uiso 1 1 calc R U . . .
C19 C 0.4534(3) 0.6386(3) 0.53588(19) 0.0380(9) Uani 1 1 d . . . . .
H19A H 0.450934 0.593428 0.571042 0.057 Uiso 1 1 calc R U . . .
H19B H 0.470027 0.598384 0.498680 0.057 Uiso 1 1 calc R U . . .
H19C H 0.382872 0.691286 0.539371 0.057 Uiso 1 1 calc R U . . .
C20 C 0.5667(3) 0.7850(3) 0.46461(17) 0.0375(9) Uani 1 1 d . . . . .
H20A H 0.589718 0.742496 0.427818 0.056 Uiso 1 1 calc R U . . .
H20B H 0.618762 0.822327 0.464597 0.056 Uiso 1 1 calc R U . . .
H20C H 0.494660 0.833895 0.465621 0.056 Uiso 1 1 calc R U . . .
C21 C 0.6939(3) 0.5964(3) 0.52297(17) 0.0367(9) Uani 1 1 d . . . . .
H21A H 0.691105 0.548298 0.556676 0.055 Uiso 1 1 calc R U . . .
H21B H 0.752295 0.626335 0.522318 0.055 Uiso 1 1 calc R U . . .
H21C H 0.707856 0.559990 0.484627 0.055 Uiso 1 1 calc R U . . .
C22 C 0.9206(3) 0.7803(2) 0.63798(15) 0.0230(7) Uani 1 1 d . . . . .
H22 H 0.948168 0.807961 0.668833 0.028 Uiso 1 1 calc R U . . .
C23 C 0.7056(3) 0.9621(3) 0.65143(18) 0.0349(8) Uani 1 1 d . . . . .
H23A H 0.667109 1.021398 0.630191 0.052 Uiso 1 1 calc R U . . .
H23B H 0.716036 0.985149 0.689108 0.052 Uiso 1 1 calc R U . . .
H23C H 0.662783 0.914210 0.660927 0.052 Uiso 1 1 calc R U . . .
C24 C 0.8176(3) 0.8597(3) 0.52905(17) 0.0400(10) Uani 1 1 d . . . . .
H24A H 0.767986 0.918672 0.513189 0.060 Uiso 1 1 calc R U . . .
H24B H 0.785618 0.803338 0.536346 0.060 Uiso 1 1 calc R U . . .
H24C H 0.886941 0.837641 0.499470 0.060 Uiso 1 1 calc R U . . .
C25 C 0.9150(4) 0.9946(3) 0.5879(2) 0.0482(11) Uani 1 1 d . . . . .
H25A H 0.985882 0.965738 0.560563 0.072 Uiso 1 1 calc R U . . .
H25B H 0.925234 1.014322 0.626432 0.072 Uiso 1 1 calc R U . . .
H25C H 0.872572 1.055116 0.569210 0.072 Uiso 1 1 calc R U . . .
C26 C 1.0071(3) 0.5993(3) 0.54725(17) 0.0307(8) Uani 1 1 d . . . . .
H26A H 0.971913 0.556764 0.575681 0.046 Uiso 1 1 calc R U . . .
H26B H 1.072919 0.555409 0.521072 0.046 Uiso 1 1 calc R U . . .
H26C H 0.957184 0.638348 0.522266 0.046 Uiso 1 1 calc R U . . .
C27 C 1.1281(3) 0.7573(3) 0.53528(18) 0.0390(9) Uani 1 1 d . . . . .
H27A H 1.085718 0.795771 0.506531 0.058 Uiso 1 1 calc R U . . .
H27B H 1.193648 0.706752 0.513135 0.058 Uiso 1 1 calc R U . . .
H27C H 1.148892 0.804603 0.557374 0.058 Uiso 1 1 calc R U . . .
C28 C 1.1317(3) 0.6145(3) 0.64207(19) 0.0398(9) Uani 1 1 d . . . . .
H28A H 1.151748 0.661473 0.664804 0.060 Uiso 1 1 calc R U . . .
H28B H 1.197501 0.567162 0.617909 0.060 Uiso 1 1 calc R U . . .
H28C H 1.091643 0.575538 0.670466 0.060 Uiso 1 1 calc R U . . .
C29 C 0.9626(3) 0.3446(3) 0.75015(16) 0.0268(7) Uani 1 1 d . . . . .
H29 H 0.916797 0.300643 0.769555 0.032 Uiso 1 1 calc R U . . .
C30 C 1.1164(4) 0.4433(3) 0.7906(2) 0.0435(10) Uani 1 1 d . . . . .
H30A H 1.164200 0.433702 0.750057 0.065 Uiso 1 1 calc R U . . .
H30B H 1.159260 0.440400 0.821033 0.065 Uiso 1 1 calc R U . . .
H30C H 1.060634 0.510085 0.792995 0.065 Uiso 1 1 calc R U . . .
C31 C 1.1603(3) 0.2136(3) 0.8011(2) 0.0434(10) Uani 1 1 d . . . . .
H31A H 1.127733 0.157720 0.807943 0.065 Uiso 1 1 calc R U . . .
H31B H 1.201360 0.212068 0.832289 0.065 Uiso 1 1 calc R U . . .
H31C H 1.209342 0.205341 0.760971 0.065 Uiso 1 1 calc R U . . .
C32 C 0.9628(4) 0.3545(4) 0.88331(18) 0.0495(11) Uani 1 1 d . . . . .
H32A H 0.904978 0.420077 0.886773 0.074 Uiso 1 1 calc R U . . .
H32B H 1.006968 0.352704 0.912900 0.074 Uiso 1 1 calc R U . . .
H32C H 0.930586 0.298363 0.891290 0.074 Uiso 1 1 calc R U . . .
C33 C 0.9286(3) 0.3250(3) 0.62129(17) 0.0403(10) Uani 1 1 d . . . . .
H33A H 0.860880 0.310508 0.640583 0.060 Uiso 1 1 calc R U . . .
H33B H 0.960622 0.286637 0.582978 0.060 Uiso 1 1 calc R U . . .
H33C H 0.913390 0.398529 0.613284 0.060 Uiso 1 1 calc R U . . .
C34 C 1.1495(4) 0.3249(4) 0.6365(2) 0.0519(12) Uani 1 1 d . . . . .
H34A H 1.129007 0.399642 0.633163 0.078 Uiso 1 1 calc R U . . .
H34B H 1.179860 0.293818 0.595939 0.078 Uiso 1 1 calc R U . . .
H34C H 1.203937 0.301668 0.661332 0.078 Uiso 1 1 calc R U . . .
C35 C 1.0653(4) 0.1429(3) 0.6774(2) 0.0487(11) Uani 1 1 d . . . . .
H35A H 1.123250 0.118210 0.699864 0.073 Uiso 1 1 calc R U . . .
H35B H 1.091069 0.113521 0.636356 0.073 Uiso 1 1 calc R U . . .
H35C H 1.002105 0.122128 0.698377 0.073 Uiso 1 1 calc R U . . .
C36 C 0.5513(3) 0.3834(3) 0.76489(16) 0.0274(7) Uani 1 1 d . . . . .
H36 H 0.479861 0.414566 0.793205 0.033 Uiso 1 1 calc R U . . .
C37 C 0.7518(3) 0.1984(3) 0.75930(19) 0.0413(10) Uani 1 1 d . . . . .
H37A H 0.803877 0.159912 0.783259 0.062 Uiso 1 1 calc R U . . .
H37B H 0.785174 0.241127 0.729956 0.062 Uiso 1 1 calc R U . . .
H37C H 0.731166 0.150466 0.737647 0.062 Uiso 1 1 calc R U . . .
C38 C 0.6714(4) 0.3367(3) 0.87143(19) 0.0445(10) Uani 1 1 d . . . . .
H38A H 0.607430 0.381213 0.898564 0.067 Uiso 1 1 calc R U . . .
H38B H 0.719824 0.376520 0.852462 0.067 Uiso 1 1 calc R U . . .
H38C H 0.709830 0.280699 0.894772 0.067 Uiso 1 1 calc R U . . .
C39 C 0.5416(4) 0.2043(4) 0.8526(2) 0.0477(11) Uani 1 1 d . . . . .
H39A H 0.470534 0.249895 0.872433 0.072 Uiso 1 1 calc R U . . .
H39B H 0.577017 0.162954 0.883250 0.072 Uiso 1 1 calc R U . . .
H39C H 0.532038 0.159088 0.823844 0.072 Uiso 1 1 calc R U . . .
C40 C 0.6305(3) 0.3123(4) 0.63020(18) 0.0421(10) Uani 1 1 d . . . . .
H40A H 0.606689 0.294944 0.595413 0.063 Uiso 1 1 calc R U . . .
H40B H 0.687756 0.253372 0.640273 0.063 Uiso 1 1 calc R U . . .
H40C H 0.658791 0.370746 0.619998 0.063 Uiso 1 1 calc R U . . .
C41 C 0.4039(3) 0.4578(3) 0.6765(2) 0.0453(11) Uani 1 1 d . . . . .
H41A H 0.431306 0.516790 0.666649 0.068 Uiso 1 1 calc R U . . .
H41B H 0.341461 0.475279 0.710991 0.068 Uiso 1 1 calc R U . . .
H41C H 0.381587 0.439710 0.641330 0.068 Uiso 1 1 calc R U . . .
C42 C 0.4579(4) 0.2352(3) 0.71259(19) 0.0399(9) Uani 1 1 d . . . . .
H42A H 0.430052 0.223569 0.677960 0.060 Uiso 1 1 calc R U . . .
H42B H 0.398991 0.249932 0.748939 0.060 Uiso 1 1 calc R U . . .
H42C H 0.515815 0.173730 0.719238 0.060 Uiso 1 1 calc R U . . .

loop_
_atom_site_aniso_label
_atom_site_aniso_U_11
_atom_site_aniso_U_22
_atom_site_aniso_U_33
_atom_site_aniso_U_23
_atom_site_aniso_U_13
_atom_site_aniso_U_12
Sn1 0.04615(16) 0.03210(14) 0.01972(11) 0.00324(9) -0.01183(10) -0.02067(12)
Sn2 0.03186(13) 0.02094(12) 0.02078(11) -0.00257(9) 0.00306(9) -0.00633(10)
Sn3 0.01947(11) 0.02005(11) 0.01951(11) 0.00389(8) -0.00484(8) -0.00490(8)
Sn4 0.02281(11) 0.01997(11) 0.01959(11) 0.00558(8) -0.00698(9) -0.00831(9)
Sn5 0.02193(11) 0.01879(11) 0.02737(12) 0.00604(9) -0.00822(9) -0.00564(9)
Sn6 0.02122(11) 0.01562(10) 0.02374(11) 0.00150(8) -0.00379(9) -0.00545(8)
Si1 0.0667(17) 0.0388(14) 0.0266(10) 0.0028(9) -0.0218(12) -0.0221(12)
Si1B 0.070(3) 0.048(3) 0.0236(17) 0.0000(17) -0.014(2) -0.020(2)
Si2 0.0657(8) 0.0417(7) 0.0469(7) 0.0009(5) -0.0180(6) -0.0333(6)
Si3 0.0370(13) 0.0226(9) 0.0438(9) -0.0017(7) 0.0157(13) -0.0004(11)
Si4 0.0251(17) 0.0441(7) 0.0426(12) 0.0171(7) 0.0075(12) -0.0141(8)
Si3B 0.057(3) 0.0325(19) 0.0342(18) -0.0095(16) 0.011(3) 0.016(3)
Si4B 0.0251(17) 0.0441(7) 0.0426(12) 0.0171(7) 0.0075(12) -0.0141(8)
Si5 0.0230(5) 0.0252(5) 0.0358(5) -0.0039(4) -0.0096(4) 0.0020(4)
Si6 0.0265(5) 0.0257(5) 0.0234(5) 0.0010(4) -0.0069(4) -0.0035(4)
Si7 0.0342(5) 0.0209(5) 0.0276(5) 0.0080(4) -0.0076(4) -0.0079(4)
Si8 0.0209(5) 0.0289(5) 0.0294(5) 0.0065(4) -0.0074(4) -0.0091(4)
Si9 0.0258(5) 0.0318(5) 0.0244(5) 0.0048(4) -0.0097(4) -0.0069(4)
Si10 0.0275(5) 0.0361(6) 0.0279(5) -0.0048(4) -0.0037(4) -0.0059(4)
Si11 0.0421(6) 0.0252(5) 0.0291(5) 0.0081(4) -0.0127(4) -0.0148(4)
Si12 0.0246(5) 0.0284(5) 0.0284(5) 0.0035(4) -0.0083(4) -0.0108(4)
C1 0.042(4) 0.025(3) 0.027(2) -0.004(2) -0.010(3) -0.010(2)
C2 0.113(9) 0.076(7) 0.037(4) -0.002(5) -0.034(5) -0.041(6)
C3 0.067(5) 0.062(5) 0.050(4) 0.009(4) -0.032(4) -0.027(4)
C4 0.064(8) 0.046(5) 0.034(3) 0.015(4) -0.015(6) -0.019(5)
C1B 0.039(4) 0.028(4) 0.027(3) -0.006(3) -0.012(3) -0.008(3)
C2B 0.115(11) 0.083(9) 0.042(5) 0.004(6) -0.042(7) -0.032(7)
C3B 0.087(13) 0.099(14) 0.045(9) -0.006(9) -0.004(8) 0.014(10)
C4B 0.064(10) 0.052(6) 0.035(4) 0.015(6) -0.015(8) -0.021(7)
C5 0.059(4) 0.106(5) 0.091(5) -0.011(4) -0.026(3) -0.034(4)
C6 0.139(7) 0.037(3) 0.134(6) -0.004(3) -0.070(5) -0.014(4)
C7 0.124(6) 0.099(5) 0.078(4) -0.011(4) -0.032(4) -0.080(5)
C8 0.055(3) 0.030(3) 0.046(3) -0.006(2) 0.015(2) -0.009(2)
C9 0.043(4) 0.025(3) 0.060(4) -0.010(3) 0.009(4) -0.013(3)
C10 0.174(15) 0.074(7) 0.057(4) -0.010(4) -0.033(7) -0.042(10)
C11 0.062(6) 0.040(4) 0.119(7) -0.019(4) 0.018(6) -0.003(4)
C12 0.052(3) 0.036(4) 0.051(4) 0.020(3) -0.006(3) -0.017(3)
C13 0.040(5) 0.102(5) 0.061(4) 0.020(3) 0.019(3) -0.026(4)
C14 0.037(3) 0.035(4) 0.084(5) 0.007(3) -0.010(3) -0.016(3)
C8B 0.054(4) 0.028(3) 0.043(3) -0.004(3) 0.012(3) -0.007(3)
C9B 0.061(8) 0.025(5) 0.068(6) -0.008(5) 0.000(7) -0.003(6)
C10B 0.172(16) 0.074(9) 0.053(6) -0.009(6) -0.032(9) -0.041(11)
C11B 0.061(8) 0.047(6) 0.123(9) -0.024(6) 0.020(8) 0.003(7)
C12B 0.052(3) 0.036(4) 0.051(4) 0.020(3) -0.006(3) -0.017(3)
C13B 0.040(5) 0.102(5) 0.061(4) 0.020(3) 0.019(3) -0.026(4)
C14B 0.037(3) 0.035(4) 0.084(5) 0.007(3) -0.010(3) -0.016(3)
C15 0.0217(16) 0.0223(16) 0.0243(16) 0.0031(13) -0.0080(13) -0.0044(13)
C16 0.025(2) 0.053(3) 0.047(2) -0.005(2) -0.0015(18) -0.0058(18)
C17 0.040(2) 0.035(2) 0.058(3) -0.015(2) -0.015(2) 0.0049(18)
C18 0.036(2) 0.035(2) 0.055(3) 0.0024(19) -0.019(2) 0.0095(18)
C19 0.040(2) 0.033(2) 0.043(2) -0.0054(17) -0.0093(18) -0.0134(17)
C20 0.042(2) 0.042(2) 0.0268(19) 0.0031(16) -0.0105(17) -0.0084(18)
C21 0.039(2) 0.035(2) 0.0268(19) -0.0041(16) -0.0041(16) 0.0013(17)
C22 0.0255(17) 0.0235(17) 0.0238(16) 0.0062(13) -0.0083(13) -0.0116(14)
C23 0.041(2) 0.0215(18) 0.039(2) 0.0022(15) -0.0093(17) -0.0047(16)
C24 0.046(2) 0.037(2) 0.031(2) 0.0067(17) -0.0171(18) 0.0007(18)
C25 0.058(3) 0.029(2) 0.056(3) 0.0112(19) -0.005(2) -0.020(2)
C26 0.0272(18) 0.033(2) 0.0310(19) 0.0016(15) -0.0059(15) -0.0080(15)
C27 0.028(2) 0.049(2) 0.040(2) 0.0090(19) -0.0027(17) -0.0180(18)
C28 0.028(2) 0.043(2) 0.047(2) 0.0097(19) -0.0161(18) -0.0057(17)
C29 0.0254(17) 0.0255(18) 0.0275(18) 0.0021(14) -0.0088(14) -0.0031(14)
C30 0.043(2) 0.049(3) 0.049(3) 0.005(2) -0.020(2) -0.022(2)
C31 0.036(2) 0.041(2) 0.050(3) 0.0101(19) -0.022(2) -0.0008(18)
C32 0.045(3) 0.073(3) 0.028(2) 0.005(2) -0.0093(19) -0.015(2)
C33 0.046(2) 0.052(3) 0.0224(18) -0.0032(17) -0.0073(17) -0.013(2)
C34 0.037(2) 0.078(4) 0.040(2) -0.004(2) 0.0020(19) -0.024(2)
C35 0.037(2) 0.041(2) 0.062(3) -0.014(2) -0.009(2) -0.0015(19)
C36 0.0304(19) 0.0254(18) 0.0288(18) 0.0027(14) -0.0068(15) -0.0122(15)
C37 0.045(2) 0.027(2) 0.047(2) 0.0046(17) -0.012(2) -0.0039(18)
C38 0.065(3) 0.043(2) 0.037(2) 0.0133(18) -0.023(2) -0.026(2)
C39 0.059(3) 0.051(3) 0.044(2) 0.020(2) -0.015(2) -0.034(2)
C40 0.037(2) 0.059(3) 0.032(2) -0.0030(19) -0.0072(17) -0.017(2)
C41 0.036(2) 0.043(2) 0.063(3) 0.017(2) -0.023(2) -0.0142(19)
C42 0.047(2) 0.041(2) 0.042(2) 0.0036(18) -0.0164(19) -0.024(2)

loop_
_atom_type_symbol
_atom_type_description
_atom_type_scat_dispersion_real
_atom_type_scat_dispersion_imag
_atom_type_scat_source
C C 0.0033 0.0016 'International Tables Vol C Tables 4.2.6.8 and 6.1.1.4'
H H 0.0000 0.0000 'International Tables Vol C Tables 4.2.6.8 and 6.1.1.4'
Si Si 0.0817 0.0704 'International Tables Vol C Tables 4.2.6.8 and 6.1.1.4'
Sn Sn -0.6537 1.4246 'International Tables Vol C Tables 4.2.6.8 and 6.1.1.4'

loop_
_geom_angle_atom_site_label_1
_geom_angle_atom_site_label_2
_geom_angle_atom_site_label_3
_geom_angle
_geom_angle_site_symmetry_1
_geom_angle_site_symmetry_3
_geom_angle_publ_flag
Sn2 Sn1 Sn4 87.211(9) . . ?
Sn2 Sn1 Sn5 92.333(10) . . ?
Sn4 Sn1 Sn5 60.051(8) . . ?
C1 Sn1 Sn2 120.86(18) . . ?
C1 Sn1 Sn4 128.74(15) . . ?
C1 Sn1 Sn5 144.11(17) . . ?
C1B Sn1 Sn2 140.1(3) . . ?
C1B Sn1 Sn4 124.5(2) . . ?
C1B Sn1 Sn5 123.2(3) . . ?
Sn1 Sn2 Sn3 92.602(9) . . ?
Sn1 Sn2 Sn6 87.442(10) . . ?
Sn6 Sn2 Sn3 60.713(8) . . ?
C8 Sn2 Sn1 134.0(2) . . ?
C8 Sn2 Sn3 129.6(2) . . ?
C8 Sn2 Sn6 126.07(12) . . ?
C8B Sn2 Sn1 134.5(3) . . ?
C8B Sn2 Sn3 126.2(4) . . ?
C8B Sn2 Sn6 129.7(2) . . ?
Sn2 Sn3 Sn6 59.061(8) . . ?
Sn4 Sn3 Sn2 86.471(9) . . ?
Sn4 Sn3 Sn6 90.314(9) . . ?
C15 Sn3 Sn2 132.14(9) . . ?
C15 Sn3 Sn4 122.33(9) . . ?
C15 Sn3 Sn6 143.14(9) . . ?
Sn1 Sn4 Sn5 60.834(8) . . ?
Sn3 Sn4 Sn1 92.899(10) . . ?
Sn3 Sn4 Sn5 89.112(9) . . ?
C22 Sn4 Sn1 127.84(9) . . ?
C22 Sn4 Sn3 128.10(8) . . ?
C22 Sn4 Sn5 135.87(9) . . ?
Sn4 Sn5 Sn1 59.115(8) . . ?
Sn6 Sn5 Sn1 86.010(9) . . ?
Sn6 Sn5 Sn4 90.487(9) . . ?
C29 Sn5 Sn1 136.51(9) . . ?
C29 Sn5 Sn4 143.32(10) . . ?
C29 Sn5 Sn6 119.69(10) . . ?
Sn2 Sn6 Sn3 60.226(8) . . ?
Sn5 Sn6 Sn2 93.229(9) . . ?
Sn5 Sn6 Sn3 88.784(9) . . ?
C36 Sn6 Sn2 126.22(10) . . ?
C36 Sn6 Sn3 139.36(9) . . ?
C36 Sn6 Sn5 126.73(9) . . ?
C2 Si1 C1 109.2(4) . . ?
C3 Si1 C1 112.4(3) . . ?
C3 Si1 C2 109.8(4) . . ?
C3 Si1 C4 107.0(4) . . ?
C4 Si1 C1 111.8(5) . . ?
C4 Si1 C2 106.5(6) . . ?
C1B Si1B C3B 107.3(7) . . ?
C2B Si1B C1B 113.4(8) . . ?
C2B Si1B C3B 108.3(9) . . ?
C2B Si1B C4B 107.4(11) . . ?
C4B Si1B C1B 114.7(11) . . ?
C4B Si1B C3B 105.4(10) . . ?
C1 Si2 C7 111.2(3) . . ?
C1B Si2 C7 114.1(3) . . ?
C5 Si2 C1 117.0(3) . . ?
C5 Si2 C1B 93.7(4) . . ?
C5 Si2 C7 108.8(3) . . ?
C6 Si2 C1 104.4(3) . . ?
C6 Si2 C1B 123.6(4) . . ?
C6 Si2 C5 107.5(3) . . ?
C6 Si2 C7 107.4(3) . . ?
C8 Si3 C9 113.8(3) . . ?
C8 Si3 C10 106.1(5) . . ?
C8 Si3 C11 113.7(4) . . ?
C9 Si3 C10 105.7(4) . . ?
C11 Si3 C9 108.5(3) . . ?
C11 Si3 C10 108.6(4) . . ?
C8 Si4 C12 104.5(4) . . ?
C8 Si4 C13 113.7(5) . . ?
C12 Si4 C13 107.4(3) . . ?
C14 Si4 C8 110.2(3) . . ?
C14 Si4 C12 112.8(3) . . ?
C14 Si4 C13 108.3(4) . . ?
C8B Si3B C9B 113.0(10) . . ?
C8B Si3B C10B 114.7(13) . . ?
C8B Si3B C11B 107.4(9) . . ?
C9B Si3B C10B 106.9(6) . . ?
C9B Si3B C11B 107.8(6) . . ?
C11B Si3B C10B 106.6(6) . . ?
C8B Si4B C12B 132.1(9) . . ?
C8B Si4B C13B 109.2(14) . . ?
C8B Si4B C14B 92.0(7) . . ?
C13B Si4B C12B 107.2(7) . . ?
C13B Si4B C14B 107.3(7) . . ?
C14B Si4B C12B 105.7(6) . . ?
C15 Si5 C18 111.24(17) . . ?
C16 Si5 C15 110.82(17) . . ?
C16 Si5 C18 108.7(2) . . ?
C17 Si5 C15 109.40(17) . . ?
C17 Si5 C16 109.3(2) . . ?
C17 Si5 C18 107.2(2) . . ?
C15 Si6 C20 109.12(17) . . ?
C15 Si6 C21 111.76(16) . . ?
C19 Si6 C15 112.00(17) . . ?
C19 Si6 C20 109.00(19) . . ?
C19 Si6 C21 107.15(19) . . ?
C20 Si6 C21 107.68(18) . . ?
C23 Si7 C22 112.92(16) . . ?
C23 Si7 C24 108.10(19) . . ?
C23 Si7 C25 105.43(19) . . ?
C24 Si7 C22 109.89(16) . . ?
C25 Si7 C22 110.07(19) . . ?
C25 Si7 C24 110.3(2) . . ?
C22 Si8 C27 112.71(17) . . ?
C22 Si8 C28 108.26(17) . . ?
C26 Si8 C22 111.22(16) . . ?
C26 Si8 C27 108.45(18) . . ?
C26 Si8 C28 109.01(18) . . ?
C28 Si8 C27 107.04(19) . . ?
C29 Si9 C31 111.70(18) . . ?
C30 Si9 C29 111.45(18) . . ?
C30 Si9 C31 107.8(2) . . ?
C32 Si9 C29 108.11(18) . . ?
C32 Si9 C30 109.9(2) . . ?
C32 Si9 C31 107.8(2) . . ?
C29 Si10 C33 111.21(17) . . ?
C29 Si10 C34 111.52(19) . . ?
C33 Si10 C34 107.5(2) . . ?
C35 Si10 C29 110.60(19) . . ?
C35 Si10 C33 106.7(2) . . ?
C35 Si10 C34 109.1(2) . . ?
C36 Si11 C37 108.56(17) . . ?
C36 Si11 C38 112.72(18) . . ?
C38 Si11 C37 108.6(2) . . ?
C39 Si11 C36 111.28(19) . . ?
C39 Si11 C37 110.4(2) . . ?
C39 Si11 C38 105.2(2) . . ?
C36 Si12 C42 111.49(17) . . ?
C40 Si12 C36 112.29(17) . . ?
C40 Si12 C41 109.1(2) . . ?
C40 Si12 C42 108.2(2) . . ?
C41 Si12 C36 108.04(19) . . ?
C41 Si12 C42 107.60(19) . . ?
Sn1 C1 H1 106.2 . . ?
Si1 C1 Sn1 110.5(3) . . ?
Si1 C1 H1 106.2 . . ?
Si2 C1 Sn1 109.2(3) . . ?
Si2 C1 Si1 117.8(3) . . ?
Si2 C1 H1 106.2 . . ?
Si1 C2 H2A 109.5 . . ?
Si1 C2 H2B 109.5 . . ?
Si1 C2 H2C 109.5 . . ?
H2A C2 H2B 109.5 . . ?
H2A C2 H2C 109.5 . . ?
H2B C2 H2C 109.5 . . ?
Si1 C3 H3A 109.5 . . ?
Si1 C3 H3B 109.5 . . ?
Si1 C3 H3C 109.5 . . ?
H3A C3 H3B 109.5 . . ?
H3A C3 H3C 109.5 . . ?
H3B C3 H3C 109.5 . . ?
Si1 C4 H4A 109.5 . . ?
Si1 C4 H4B 109.5 . . ?
Si1 C4 H4C 109.5 . . ?
H4A C4 H4B 109.5 . . ?
H4A C4 H4C 109.5 . . ?
H4B C4 H4C 109.5 . . ?
Sn1 C1B H1B 105.9 . . ?
Si1B C1B Sn1 107.4(4) . . ?
Si1B C1B Si2 121.6(5) . . ?
Si1B C1B H1B 105.9 . . ?
Si2 C1B Sn1 109.0(4) . . ?
Si2 C1B H1B 105.9 . . ?
Si1B C2B H2B1 109.5 . . ?
Si1B C2B H2B2 109.5 . . ?
Si1B C2B H2B3 109.5 . . ?
H2B1 C2B H2B2 109.5 . . ?
H2B1 C2B H2B3 109.5 . . ?
H2B2 C2B H2B3 109.5 . . ?
Si1B C3B H3B1 109.5 . . ?
Si1B C3B H3B2 109.5 . . ?
Si1B C3B H3B3 109.5 . . ?
H3B1 C3B H3B2 109.5 . . ?
H3B1 C3B H3B3 109.5 . . ?
H3B2 C3B H3B3 109.5 . . ?
Si1B C4B H4B1 109.5 . . ?
Si1B C4B H4B2 109.5 . . ?
Si1B C4B H4B3 109.5 . . ?
H4B1 C4B H4B2 109.5 . . ?
H4B1 C4B H4B3 109.5 . . ?
H4B2 C4B H4B3 109.5 . . ?
Si2 C5 H5A 109.5 . . ?
Si2 C5 H5B 109.5 . . ?
Si2 C5 H5C 109.5 . . ?
H5A C5 H5B 109.5 . . ?
H5A C5 H5C 109.5 . . ?
H5B C5 H5C 109.5 . . ?
Si2 C6 H6A 109.5 . . ?
Si2 C6 H6B 109.5 . . ?
Si2 C6 H6C 109.5 . . ?
H6A C6 H6B 109.5 . . ?
H6A C6 H6C 109.5 . . ?
H6B C6 H6C 109.5 . . ?
Si2 C7 H7A 109.5 . . ?
Si2 C7 H7B 109.5 . . ?
Si2 C7 H7C 109.5 . . ?
H7A C7 H7B 109.5 . . ?
H7A C7 H7C 109.5 . . ?
H7B C7 H7C 109.5 . . ?
Sn2 C8 H8 100.8 . . ?
Si3 C8 Sn2 115.8(3) . . ?
Si3 C8 Si4 120.2(3) . . ?
Si3 C8 H8 100.8 . . ?
Si4 C8 Sn2 113.6(3) . . ?
Si4 C8 H8 100.8 . . ?
Si3 C9 H9A 109.5 . . ?
Si3 C9 H9B 109.5 . . ?
Si3 C9 H9C 109.5 . . ?
H9A C9 H9B 109.5 . . ?
H9A C9 H9C 109.5 . . ?
H9B C9 H9C 109.5 . . ?
Si3 C10 H10A 109.5 . . ?
Si3 C10 H10B 109.5 . . ?
Si3 C10 H10C 109.5 . . ?
H10A C10 H10B 109.5 . . ?
H10A C10 H10C 109.5 . . ?
H10B C10 H10C 109.5 . . ?
Si3 C11 H11A 109.5 . . ?
Si3 C11 H11B 109.5 . . ?
Si3 C11 H11C 109.5 . . ?
H11A C11 H11B 109.5 . . ?
H11A C11 H11C 109.5 . . ?
H11B C11 H11C 109.5 . . ?
Si4 C12 H12A 109.5 . . ?
Si4 C12 H12B 109.5 . . ?
Si4 C12 H12C 109.5 . . ?
H12A C12 H12B 109.5 . . ?
H12A C12 H12C 109.5 . . ?
H12B C12 H12C 109.5 . . ?
Si4 C13 H13A 109.5 . . ?
Si4 C13 H13B 109.5 . . ?
Si4 C13 H13C 109.5 . . ?
H13A C13 H13B 109.5 . . ?
H13A C13 H13C 109.5 . . ?
H13B C13 H13C 109.5 . . ?
Si4 C14 H14A 109.5 . . ?
Si4 C14 H14B 109.5 . . ?
Si4 C14 H14C 109.5 . . ?
H14A C14 H14B 109.5 . . ?
H14A C14 H14C 109.5 . . ?
H14B C14 H14C 109.5 . . ?
Sn2 C8B H8B 109.6 . . ?
Si3B C8B Sn2 105.0(5) . . ?
Si3B C8B Si4B 121.1(6) . . ?
Si3B C8B H8B 109.6 . . ?
Si4B C8B Sn2 101.0(7) . . ?
Si4B C8B H8B 109.6 . . ?
Si3B C9B H9B1 109.5 . . ?
Si3B C9B H9B2 109.5 . . ?
Si3B C9B H9B3 109.5 . . ?
H9B1 C9B H9B2 109.5 . . ?
H9B1 C9B H9B3 109.5 . . ?
H9B2 C9B H9B3 109.5 . . ?
Si3B C10B H10D 109.5 . . ?
Si3B C10B H10E 109.5 . . ?
Si3B C10B H10F 109.5 . . ?
H10D C10B H10E 109.5 . . ?
H10D C10B H10F 109.5 . . ?
H10E C10B H10F 109.5 . . ?
Si3B C11B H11D 109.5 . . ?
Si3B C11B H11E 109.5 . . ?
Si3B C11B H11F 109.5 . . ?
H11D C11B H11E 109.5 . . ?
H11D C11B H11F 109.5 . . ?
H11E C11B H11F 109.5 . . ?
Si4B C12B H12D 109.5 . . ?
Si4B C12B H12E 109.5 . . ?
Si4B C12B H12F 109.5 . . ?
H12D C12B H12E 109.5 . . ?
H12D C12B H12F 109.5 . . ?
H12E C12B H12F 109.5 . . ?
Si4B C13B H13D 109.5 . . ?
Si4B C13B H13E 109.5 . . ?
Si4B C13B H13F 109.5 . . ?
H13D C13B H13E 109.5 . . ?
H13D C13B H13F 109.5 . . ?
H13E C13B H13F 109.5 . . ?
Si4B C14B H14D 109.5 . . ?
Si4B C14B H14E 109.5 . . ?
Si4B C14B H14F 109.5 . . ?
H14D C14B H14E 109.5 . . ?
H14D C14B H14F 109.5 . . ?
H14E C14B H14F 109.5 . . ?
Sn3 C15 H15 103.9 . . ?
Si5 C15 Sn3 111.37(16) . . ?
Si5 C15 H15 103.9 . . ?
Si6 C15 Sn3 113.08(15) . . ?
Si6 C15 Si5 118.79(17) . . ?
Si6 C15 H15 103.9 . . ?
Si5 C16 H16A 109.5 . . ?
Si5 C16 H16B 109.5 . . ?
Si5 C16 H16C 109.5 . . ?
H16A C16 H16B 109.5 . . ?
H16A C16 H16C 109.5 . . ?
H16B C16 H16C 109.5 . . ?
Si5 C17 H17A 109.5 . . ?
Si5 C17 H17B 109.5 . . ?
Si5 C17 H17C 109.5 . . ?
H17A C17 H17B 109.5 . . ?
H17A C17 H17C 109.5 . . ?
H17B C17 H17C 109.5 . . ?
Si5 C18 H18A 109.5 . . ?
Si5 C18 H18B 109.5 . . ?
Si5 C18 H18C 109.5 . . ?
H18A C18 H18B 109.5 . . ?
H18A C18 H18C 109.5 . . ?
H18B C18 H18C 109.5 . . ?
Si6 C19 H19A 109.5 . . ?
Si6 C19 H19B 109.5 . . ?
Si6 C19 H19C 109.5 . . ?
H19A C19 H19B 109.5 . . ?
H19A C19 H19C 109.5 . . ?
H19B C19 H19C 109.5 . . ?
Si6 C20 H20A 109.5 . . ?
Si6 C20 H20B 109.5 . . ?
Si6 C20 H20C 109.5 . . ?
H20A C20 H20B 109.5 . . ?
H20A C20 H20C 109.5 . . ?
H20B C20 H20C 109.5 . . ?
Si6 C21 H21A 109.5 . . ?
Si6 C21 H21B 109.5 . . ?
Si6 C21 H21C 109.5 . . ?
H21A C21 H21B 109.5 . . ?
H21A C21 H21C 109.5 . . ?
H21B C21 H21C 109.5 . . ?
Sn4 C22 H22 104.9 . . ?
Si7 C22 Sn4 111.02(16) . . ?
Si7 C22 H22 104.9 . . ?
Si8 C22 Sn4 110.59(15) . . ?
Si8 C22 Si7 119.29(17) . . ?
Si8 C22 H22 104.9 . . ?
Si7 C23 H23A 109.5 . . ?
Si7 C23 H23B 109.5 . . ?
Si7 C23 H23C 109.5 . . ?
H23A C23 H23B 109.5 . . ?
H23A C23 H23C 109.5 . . ?
H23B C23 H23C 109.5 . . ?
Si7 C24 H24A 109.5 . . ?
Si7 C24 H24B 109.5 . . ?
Si7 C24 H24C 109.5 . . ?
H24A C24 H24B 109.5 . . ?
H24A C24 H24C 109.5 . . ?
H24B C24 H24C 109.5 . . ?
Si7 C25 H25A 109.5 . . ?
Si7 C25 H25B 109.5 . . ?
Si7 C25 H25C 109.5 . . ?
H25A C25 H25B 109.5 . . ?
H25A C25 H25C 109.5 . . ?
H25B C25 H25C 109.5 . . ?
Si8 C26 H26A 109.5 . . ?
Si8 C26 H26B 109.5 . . ?
Si8 C26 H26C 109.5 . . ?
H26A C26 H26B 109.5 . . ?
H26A C26 H26C 109.5 . . ?
H26B C26 H26C 109.5 . . ?
Si8 C27 H27A 109.5 . . ?
Si8 C27 H27B 109.5 . . ?
Si8 C27 H27C 109.5 . . ?
H27A C27 H27B 109.5 . . ?
H27A C27 H27C 109.5 . . ?
H27B C27 H27C 109.5 . . ?
Si8 C28 H28A 109.5 . . ?
Si8 C28 H28B 109.5 . . ?
Si8 C28 H28C 109.5 . . ?
H28A C28 H28B 109.5 . . ?
H28A C28 H28C 109.5 . . ?
H28B C28 H28C 109.5 . . ?
Sn5 C29 H29 103.2 . . ?
Si9 C29 Sn5 113.33(17) . . ?
Si9 C29 H29 103.2 . . ?
Si10 C29 Sn5 111.87(16) . . ?
Si10 C29 Si9 119.59(19) . . ?
Si10 C29 H29 103.2 . . ?
Si9 C30 H30A 109.5 . . ?
Si9 C30 H30B 109.5 . . ?
Si9 C30 H30C 109.5 . . ?
H30A C30 H30B 109.5 . . ?
H30A C30 H30C 109.5 . . ?
H30B C30 H30C 109.5 . . ?
Si9 C31 H31A 109.5 . . ?
Si9 C31 H31B 109.5 . . ?
Si9 C31 H31C 109.5 . . ?
H31A C31 H31B 109.5 . . ?
H31A C31 H31C 109.5 . . ?
H31B C31 H31C 109.5 . . ?
Si9 C32 H32A 109.5 . . ?
Si9 C32 H32B 109.5 . . ?
Si9 C32 H32C 109.5 . . ?
H32A C32 H32B 109.5 . . ?
H32A C32 H32C 109.5 . . ?
H32B C32 H32C 109.5 . . ?
Si10 C33 H33A 109.5 . . ?
Si10 C33 H33B 109.5 . . ?
Si10 C33 H33C 109.5 . . ?
H33A C33 H33B 109.5 . . ?
H33A C33 H33C 109.5 . . ?
H33B C33 H33C 109.5 . . ?
Si10 C34 H34A 109.5 . . ?
Si10 C34 H34B 109.5 . . ?
Si10 C34 H34C 109.5 . . ?
H34A C34 H34B 109.5 . . ?
H34A C34 H34C 109.5 . . ?
H34B C34 H34C 109.5 . . ?
Si10 C35 H35A 109.5 . . ?
Si10 C35 H35B 109.5 . . ?
Si10 C35 H35C 109.5 . . ?
H35A C35 H35B 109.5 . . ?
H35A C35 H35C 109.5 . . ?
H35B C35 H35C 109.5 . . ?
Sn6 C36 H36 103.9 . . ?
Si11 C36 Sn6 109.99(16) . . ?
Si11 C36 Si12 120.00(19) . . ?
Si11 C36 H36 103.9 . . ?
Si12 C36 Sn6 113.27(17) . . ?
Si12 C36 H36 103.9 . . ?
Si11 C37 H37A 109.5 . . ?
Si11 C37 H37B 109.5 . . ?
Si11 C37 H37C 109.5 . . ?
H37A C37 H37B 109.5 . . ?
H37A C37 H37C 109.5 . . ?
H37B C37 H37C 109.5 . . ?
Si11 C38 H38A 109.5 . . ?
Si11 C38 H38B 109.5 . . ?
Si11 C38 H38C 109.5 . . ?
H38A C38 H38B 109.5 . . ?
H38A C38 H38C 109.5 . . ?
H38B C38 H38C 109.5 . . ?
Si11 C39 H39A 109.5 . . ?
Si11 C39 H39B 109.5 . . ?
Si11 C39 H39C 109.5 . . ?
H39A C39 H39B 109.5 . . ?
H39A C39 H39C 109.5 . . ?
H39B C39 H39C 109.5 . . ?
Si12 C40 H40A 109.5 . . ?
Si12 C40 H40B 109.5 . . ?
Si12 C40 H40C 109.5 . . ?
H40A C40 H40B 109.5 . . ?
H40A C40 H40C 109.5 . . ?
H40B C40 H40C 109.5 . . ?
Si12 C41 H41A 109.5 . . ?
Si12 C41 H41B 109.5 . . ?
Si12 C41 H41C 109.5 . . ?
H41A C41 H41B 109.5 . . ?
H41A C41 H41C 109.5 . . ?
H41B C41 H41C 109.5 . . ?
Si12 C42 H42A 109.5 . . ?
Si12 C42 H42B 109.5 . . ?
Si12 C42 H42C 109.5 . . ?
H42A C42 H42B 109.5 . . ?
H42A C42 H42C 109.5 . . ?
H42B C42 H42C 109.5 . . ?

loop_
_geom_bond_atom_site_label_1
_geom_bond_atom_site_label_2
_geom_bond_distance
_geom_bond_site_symmetry_2
_geom_bond_publ_flag
Sn1 Sn2 2.8168(4) . ?
Sn1 Sn4 2.8753(3) . ?
Sn1 Sn5 2.9256(3) . ?
Sn1 C1 2.233(5) . ?
Sn1 C1B 2.229(7) . ?
Sn2 Sn3 2.9016(3) . ?
Sn2 Sn6 2.8672(3) . ?
Sn2 C8 2.210(5) . ?
Sn2 C8B 2.218(10) . ?
Sn3 Sn4 2.8294(3) . ?
Sn3 Sn6 2.9156(3) . ?
Sn3 C15 2.203(3) . ?
Sn4 Sn5 2.9031(3) . ?
Sn4 C22 2.208(3) . ?
Sn5 Sn6 2.8335(3) . ?
Sn5 C29 2.202(3) . ?
Sn6 C36 2.208(3) . ?
Si1 C1 1.884(5) . ?
Si1 C2 1.872(6) . ?
Si1 C3 1.856(6) . ?
Si1 C4 1.863(6) . ?
Si1B C1B 1.863(8) . ?
Si1B C2B 1.856(8) . ?
Si1B C3B 1.871(8) . ?
Si1B C4B 1.861(8) . ?
Si2 C1 1.858(6) . ?
Si2 C1B 1.868(10) . ?
Si2 C5 1.850(6) . ?
Si2 C6 1.848(6) . ?
Si2 C7 1.880(5) . ?
Si3 C8 1.854(3) . ?
Si3 C9 1.871(5) . ?
Si3 C10 1.907(5) . ?
Si3 C11 1.859(5) . ?
Si4 C8 1.865(3) . ?
Si4 C12 1.867(6) . ?
Si4 C13 1.893(5) . ?
Si4 C14 1.834(6) . ?
Si3B C8B 1.863(4) . ?
Si3B C9B 1.884(7) . ?
Si3B C10B 1.898(7) . ?
Si3B C11B 1.885(7) . ?
Si4B C8B 1.867(4) . ?
Si4B C12B 1.901(9) . ?
Si4B C13B 1.878(9) . ?
Si4B C14B 1.899(9) . ?
Si5 C15 1.875(3) . ?
Si5 C16 1.867(4) . ?
Si5 C17 1.863(4) . ?
Si5 C18 1.881(4) . ?
Si6 C15 1.873(3) . ?
Si6 C19 1.863(4) . ?
Si6 C20 1.876(4) . ?
Si6 C21 1.879(4) . ?
Si7 C22 1.879(3) . ?
Si7 C23 1.871(4) . ?
Si7 C24 1.871(4) . ?
Si7 C25 1.871(4) . ?
Si8 C22 1.868(4) . ?
Si8 C26 1.866(4) . ?
Si8 C27 1.880(4) . ?
Si8 C28 1.872(4) . ?
Si9 C29 1.874(3) . ?
Si9 C30 1.867(4) . ?
Si9 C31 1.881(4) . ?
Si9 C32 1.865(4) . ?
Si10 C29 1.871(4) . ?
Si10 C33 1.875(4) . ?
Si10 C34 1.881(4) . ?
Si10 C35 1.866(5) . ?
Si11 C36 1.867(4) . ?
Si11 C37 1.881(4) . ?
Si11 C38 1.873(4) . ?
Si11 C39 1.863(4) . ?
Si12 C36 1.873(4) . ?
Si12 C40 1.864(4) . ?
Si12 C41 1.869(4) . ?
Si12 C42 1.875(4) . ?
C1 H1 1.0000 . ?
C2 H2A 0.9800 . ?
C2 H2B 0.9800 . ?
C2 H2C 0.9800 . ?
C3 H3A 0.9800 . ?
C3 H3B 0.9800 . ?
C3 H3C 0.9800 . ?
C4 H4A 0.9800 . ?
C4 H4B 0.9800 . ?
C4 H4C 0.9800 . ?
C1B H1B 1.0000 . ?
C2B H2B1 0.9800 . ?
C2B H2B2 0.9800 . ?
C2B H2B3 0.9800 . ?
C3B H3B1 0.9800 . ?
C3B H3B2 0.9800 . ?
C3B H3B3 0.9800 . ?
C4B H4B1 0.9800 . ?
C4B H4B2 0.9800 . ?
C4B H4B3 0.9800 . ?
C5 H5A 0.9800 . ?
C5 H5B 0.9800 . ?
C5 H5C 0.9800 . ?
C6 H6A 0.9800 . ?
C6 H6B 0.9800 . ?
C6 H6C 0.9800 . ?
C7 H7A 0.9800 . ?
C7 H7B 0.9800 . ?
C7 H7C 0.9800 . ?
C8 H8 1.0000 . ?
C9 H9A 0.9800 . ?
C9 H9B 0.9800 . ?
C9 H9C 0.9800 . ?
C10 H10A 0.9800 . ?
C10 H10B 0.9800 . ?
C10 H10C 0.9800 . ?
C11 H11A 0.9800 . ?
C11 H11B 0.9800 . ?
C11 H11C 0.9800 . ?
C12 H12A 0.9800 . ?
C12 H12B 0.9800 . ?
C12 H12C 0.9800 . ?
C13 H13A 0.9800 . ?
C13 H13B 0.9800 . ?
C13 H13C 0.9800 . ?
C14 H14A 0.9800 . ?
C14 H14B 0.9800 . ?
C14 H14C 0.9800 . ?
C8B H8B 1.0000 . ?
C9B H9B1 0.9800 . ?
C9B H9B2 0.9800 . ?
C9B H9B3 0.9800 . ?
C10B H10D 0.9800 . ?
C10B H10E 0.9800 . ?
C10B H10F 0.9800 . ?
C11B H11D 0.9800 . ?
C11B H11E 0.9800 . ?
C11B H11F 0.9800 . ?
C12B H12D 0.9800 . ?
C12B H12E 0.9800 . ?
C12B H12F 0.9800 . ?
C13B H13D 0.9800 . ?
C13B H13E 0.9800 . ?
C13B H13F 0.9800 . ?
C14B H14D 0.9800 . ?
C14B H14E 0.9800 . ?
C14B H14F 0.9800 . ?
C15 H15 1.0000 . ?
C16 H16A 0.9800 . ?
C16 H16B 0.9800 . ?
C16 H16C 0.9800 . ?
C17 H17A 0.9800 . ?
C17 H17B 0.9800 . ?
C17 H17C 0.9800 . ?
C18 H18A 0.9800 . ?
C18 H18B 0.9800 . ?
C18 H18C 0.9800 . ?
C19 H19A 0.9800 . ?
C19 H19B 0.9800 . ?
C19 H19C 0.9800 . ?
C20 H20A 0.9800 . ?
C20 H20B 0.9800 . ?
C20 H20C 0.9800 . ?
C21 H21A 0.9800 . ?
C21 H21B 0.9800 . ?
C21 H21C 0.9800 . ?
C22 H22 1.0000 . ?
C23 H23A 0.9800 . ?
C23 H23B 0.9800 . ?
C23 H23C 0.9800 . ?
C24 H24A 0.9800 . ?
C24 H24B 0.9800 . ?
C24 H24C 0.9800 . ?
C25 H25A 0.9800 . ?
C25 H25B 0.9800 . ?
C25 H25C 0.9800 . ?
C26 H26A 0.9800 . ?
C26 H26B 0.9800 . ?
C26 H26C 0.9800 . ?
C27 H27A 0.9800 . ?
C27 H27B 0.9800 . ?
C27 H27C 0.9800 . ?
C28 H28A 0.9800 . ?
C28 H28B 0.9800 . ?
C28 H28C 0.9800 . ?
C29 H29 1.0000 . ?
C30 H30A 0.9800 . ?
C30 H30B 0.9800 . ?
C30 H30C 0.9800 . ?
C31 H31A 0.9800 . ?
C31 H31B 0.9800 . ?
C31 H31C 0.9800 . ?
C32 H32A 0.9800 . ?
C32 H32B 0.9800 . ?
C32 H32C 0.9800 . ?
C33 H33A 0.9800 . ?
C33 H33B 0.9800 . ?
C33 H33C 0.9800 . ?
C34 H34A 0.9800 . ?
C34 H34B 0.9800 . ?
C34 H34C 0.9800 . ?
C35 H35A 0.9800 . ?
C35 H35B 0.9800 . ?
C35 H35C 0.9800 . ?
C36 H36 1.0000 . ?
C37 H37A 0.9800 . ?
C37 H37B 0.9800 . ?
C37 H37C 0.9800 . ?
C38 H38A 0.9800 . ?
C38 H38B 0.9800 . ?
C38 H38C 0.9800 . ?
C39 H39A 0.9800 . ?
C39 H39B 0.9800 . ?
C39 H39C 0.9800 . ?
C40 H40A 0.9800 . ?
C40 H40B 0.9800 . ?
C40 H40C 0.9800 . ?
C41 H41A 0.9800 . ?
C41 H41B 0.9800 . ?
C41 H41C 0.9800 . ?
C42 H42A 0.9800 . ?
C42 H42B 0.9800 . ?
C42 H42C 0.9800 . ?

loop_
_geom_torsion_atom_site_label_1
_geom_torsion_atom_site_label_2
_geom_torsion_atom_site_label_3
_geom_torsion_atom_site_label_4
_geom_torsion
_geom_torsion_site_symmetry_1
_geom_torsion_site_symmetry_2
_geom_torsion_site_symmetry_3
_geom_torsion_site_symmetry_4
_geom_torsion_publ_flag
C2 Si1 C1 Sn1 -154.2(4) . . . . ?
C2 Si1 C1 Si2 79.4(5) . . . . ?
C3 Si1 C1 Sn1 83.7(4) . . . . ?
C3 Si1 C1 Si2 -42.7(4) . . . . ?
C4 Si1 C1 Sn1 -36.7(6) . . . . ?
C4 Si1 C1 Si2 -163.1(5) . . . . ?
C2B Si1B C1B Sn1 161.6(8) . . . . ?
C2B Si1B C1B Si2 -72.0(10) . . . . ?
C3B Si1B C1B Sn1 -78.9(9) . . . . ?
C3B Si1B C1B Si2 47.5(9) . . . . ?
C4B Si1B C1B Sn1 37.7(10) . . . . ?
C4B Si1B C1B Si2 164.1(9) . . . . ?
C5 Si2 C1 Sn1 -49.9(4) . . . . ?
C5 Si2 C1 Si1 77.2(4) . . . . ?
C5 Si2 C1B Sn1 -84.5(4) . . . . ?
C5 Si2 C1B Si1B 149.9(6) . . . . ?
C6 Si2 C1 Sn1 68.8(3) . . . . ?
C6 Si2 C1 Si1 -164.2(3) . . . . ?
C6 Si2 C1B Sn1 29.4(6) . . . . ?
C6 Si2 C1B Si1B -96.2(6) . . . . ?
C7 Si2 C1 Sn1 -175.8(3) . . . . ?
C7 Si2 C1 Si1 -48.7(4) . . . . ?
C7 Si2 C1B Sn1 163.0(4) . . . . ?
C7 Si2 C1B Si1B 37.3(7) . . . . ?
C9 Si3 C8 Sn2 27.2(6) . . . . ?
C9 Si3 C8 Si4 170.0(5) . . . . ?
C10 Si3 C8 Sn2 -88.6(5) . . . . ?
C10 Si3 C8 Si4 54.2(7) . . . . ?
C11 Si3 C8 Sn2 152.1(5) . . . . ?
C11 Si3 C8 Si4 -65.1(7) . . . . ?
C12 Si4 C8 Sn2 53.4(5) . . . . ?
C12 Si4 C8 Si3 -90.1(6) . . . . ?
C13 Si4 C8 Sn2 170.2(4) . . . . ?
C13 Si4 C8 Si3 26.7(7) . . . . ?
C14 Si4 C8 Sn2 -68.0(5) . . . . ?
C14 Si4 C8 Si3 148.5(5) . . . . ?
C9B Si3B C8B Sn2 44.1(10) . . . . ?
C9B Si3B C8B Si4B 157.2(10) . . . . ?
C10B Si3B C8B Sn2 -78.8(10) . . . . ?
C10B Si3B C8B Si4B 34.3(13) . . . . ?
C11B Si3B C8B Sn2 162.9(9) . . . . ?
C11B Si3B C8B Si4B -84.0(12) . . . . ?
C12B Si4B C8B Sn2 29.6(11) . . . . ?
C12B Si4B C8B Si3B -85.6(13) . . . . ?
C13B Si4B C8B Sn2 167.1(9) . . . . ?
C13B Si4B C8B Si3B 51.9(12) . . . . ?
C14B Si4B C8B Sn2 -83.7(7) . . . . ?
C14B Si4B C8B Si3B 161.1(9) . . . . ?
C16 Si5 C15 Sn3 -54.3(2) . . . . ?
C16 Si5 C15 Si6 79.7(2) . . . . ?
C17 Si5 C15 Sn3 66.3(2) . . . . ?
C17 Si5 C15 Si6 -159.6(2) . . . . ?
C18 Si5 C15 Sn3 -175.41(19) . . . . ?
C18 Si5 C15 Si6 -41.4(3) . . . . ?
C19 Si6 C15 Sn3 90.6(2) . . . . ?
C19 Si6 C15 Si5 -42.7(3) . . . . ?
C20 Si6 C15 Sn3 -148.63(18) . . . . ?
C20 Si6 C15 Si5 78.1(2) . . . . ?
C21 Si6 C15 Sn3 -29.6(2) . . . . ?
C21 Si6 C15 Si5 -163.0(2) . . . . ?
C23 Si7 C22 Sn4 37.3(2) . . . . ?
C23 Si7 C22 Si8 167.65(19) . . . . ?
C24 Si7 C22 Sn4 -83.5(2) . . . . ?
C24 Si7 C22 Si8 46.9(3) . . . . ?
C25 Si7 C22 Sn4 154.80(19) . . . . ?
C25 Si7 C22 Si8 -74.8(2) . . . . ?
C26 Si8 C22 Sn4 49.0(2) . . . . ?
C26 Si8 C22 Si7 -81.6(2) . . . . ?
C27 Si8 C22 Sn4 171.02(17) . . . . ?
C27 Si8 C22 Si7 40.5(3) . . . . ?
C28 Si8 C22 Sn4 -70.8(2) . . . . ?
C28 Si8 C22 Si7 158.7(2) . . . . ?
C30 Si9 C29 Sn5 -53.5(2) . . . . ?
C30 Si9 C29 Si10 81.9(3) . . . . ?
C31 Si9 C29 Sn5 -174.14(19) . . . . ?
C31 Si9 C29 Si10 -38.8(3) . . . . ?
C32 Si9 C29 Sn5 67.4(2) . . . . ?
C32 Si9 C29 Si10 -157.3(2) . . . . ?
C33 Si10 C29 Sn5 -31.5(2) . . . . ?
C33 Si10 C29 Si9 -167.4(2) . . . . ?
C34 Si10 C29 Sn5 88.5(2) . . . . ?
C34 Si10 C29 Si9 -47.5(3) . . . . ?
C35 Si10 C29 Sn5 -149.87(19) . . . . ?
C35 Si10 C29 Si9 74.2(3) . . . . ?
C37 Si11 C36 Sn6 -81.3(2) . . . . ?
C37 Si11 C36 Si12 52.8(3) . . . . ?
C38 Si11 C36 Sn6 39.0(2) . . . . ?
C38 Si11 C36 Si12 173.1(2) . . . . ?
C39 Si11 C36 Sn6 157.0(2) . . . . ?
C39 Si11 C36 Si12 -69.0(3) . . . . ?
C40 Si12 C36 Sn6 55.5(2) . . . . ?
C40 Si12 C36 Si11 -77.2(3) . . . . ?
C41 Si12 C36 Sn6 -64.9(2) . . . . ?
C41 Si12 C36 Si11 162.5(2) . . . . ?
C42 Si12 C36 Sn6 177.10(19) . . . . ?
C42 Si12 C36 Si11 44.4(3) . . . . ?
